data_7030009
loop_
_publ_author_name
'Stanford, Martin W.'
'Knight, Fergus R.'
'Athukorala Arachchige, Kasun S.'
'Sanz Camacho, Paula'
'Ashbrook, Sharon E.'
'B\"uhl, Michael'
'Slawin, Alexandra M. Z.'
'Woollins, J. Derek'

_publ_section_title
;
 Probing interactions through space using spin-spin coupling.
;
_journal_issue 17
_journal_name_full 'Dalton transactions (Cambridge, England : 2003)'
_journal_page_first 6548
_journal_page_last 6560
_journal_paper_doi 10.1039/c4dt00408f
_journal_volume 43
_journal_year 2014
_chemical_formula_moiety 'C33 H36 Se Te'
_chemical_formula_sum 'C33 H36 Se Te'
_chemical_formula_weight 639.21
_space_group_IT_number 14
_symmetry_cell_setting monoclinic
_symmetry_Int_Tables_number 14
_symmetry_space_group_name_Hall '-P 2yn'
_symmetry_space_group_name_H-M 'P 1 21/n 1'
_atom_sites_solution_hydrogens geom
_atom_sites_solution_primary direct
_atom_sites_solution_secondary difmap
_cell_angle_alpha 90.0000
_cell_angle_beta 119.048(9)
_cell_angle_gamma 90.0000
_cell_formula_units_Z 4
_cell_length_a 14.6975(12)
_cell_length_b 14.3672(13)
_cell_length_c 14.8351(13)
_cell_measurement_reflns_used 16697
_cell_measurement_temperature 125
_cell_measurement_theta_max 25.39
_cell_measurement_theta_min 1.59
_cell_volume 2738.6(5)
_computing_cell_refinement 'CrystalClear-SM Expert 2.0 r5'
_computing_data_collection 'CrystalClear-SM Expert 2.0 r5 (Rigaku, 2010)'
_computing_data_reduction 'CrystalClear-SM Expert 2.0 r5'
_computing_molecular_graphics 'CrystalStructure 4.0'
_computing_publication_material 'CrystalStructure 4.0 (Rigaku, 2010)'
_computing_structure_refinement 'SHELXL97 (Sheldrick, 2008)'
_computing_structure_solution SIR97
_diffrn_ambient_temperature 125
_diffrn_detector_area_resol_mean 14.286
_diffrn_measured_fraction_theta_full 1.000
_diffrn_measured_fraction_theta_max 1.000
_diffrn_measurement_device_type 'Rigaku Saturn70'
_diffrn_measurement_method \w
_diffrn_radiation_type 'Mo K\a'
_diffrn_radiation_wavelength 0.71075
_diffrn_reflns_av_R_equivalents 0.0414
_diffrn_reflns_limit_h_max 17
_diffrn_reflns_limit_h_min -16
_diffrn_reflns_limit_k_max 17
_diffrn_reflns_limit_k_min -16
_diffrn_reflns_limit_l_max 16
_diffrn_reflns_limit_l_min -17
_diffrn_reflns_number 20535
_diffrn_reflns_theta_full 25.00
_diffrn_reflns_theta_max 25.00
_diffrn_standards_number 0
_exptl_absorpt_coefficient_mu 2.436
_exptl_absorpt_correction_T_max 0.930
_exptl_absorpt_correction_T_min 0.748
_exptl_absorpt_correction_type multi-scan
_exptl_absorpt_process_details 'REQAB (Rigaku, 1998)'
_exptl_crystal_colour colorless
_exptl_crystal_density_diffrn 1.550
_exptl_crystal_density_method 'not measured'
_exptl_crystal_description chunk
_exptl_crystal_F_000 1280.00
_exptl_crystal_size_max 0.120
_exptl_crystal_size_mid 0.090
_exptl_crystal_size_min 0.030
_refine_diff_density_max 0.750
_refine_diff_density_min -0.880
_refine_ls_extinction_method none
_refine_ls_goodness_of_fit_ref 1.288
_refine_ls_hydrogen_treatment constr
_refine_ls_number_parameters 316
_refine_ls_number_reflns 4827
_refine_ls_number_restraints 0
_refine_ls_R_factor_gt 0.0284
_refine_ls_shift/su_max 0.001
_refine_ls_structure_factor_coef Fsqd
_refine_ls_weighting_details 'w = 1/[\s^2^(Fo^2^)+(0.0529P)^2^+1.6368P] where P=(Fo^2^+2Fc^2^)/3'
_refine_ls_weighting_scheme calc
_refine_ls_wR_factor_ref 0.1078
_reflns_number_gt 4155
_reflns_number_total 4827
_reflns_threshold_expression F^2^>2.0\s(F^2^)
_cod_data_source_file c4dt00408f2.cif
_cod_data_source_block MWS23-fs
_cod_database_code 7030009

loop_
_symmetry_equiv_pos_site_id
_symmetry_equiv_pos_as_xyz
1 +X,+Y,+Z
2 1/2-X,1/2+Y,1/2-Z
3 -X,-Y,-Z
4 1/2+X,1/2-Y,1/2+Z

loop_
_atom_site_label
_atom_site_type_symbol
_atom_site_fract_x
_atom_site_fract_y
_atom_site_fract_z
_atom_site_U_iso_or_equiv
_atom_site_adp_type
_atom_site_occupancy
_atom_site_symmetry_multiplicity
_atom_site_calc_flag
_atom_site_refinement_flags
Te1 Te 0.66200(2) 0.69985(2) 0.88691(2) 0.01746(12) Uani 1.0 4 d .
Se2 Se 0.62405(3) 0.48058(3) 0.89396(3) 0.02030(14) Uani 1.0 4 d .
C1 C 0.6522(3) 0.6843(3) 1.0253(4) 0.0178(10) Uani 1.0 4 d .
C2 C 0.6595(4) 0.7643(4) 1.0801(4) 0.0205(10) Uani 1.0 4 d .
C3 C 0.6571(4) 0.7650(4) 1.1739(4) 0.0247(11) Uani 1.0 4 d .
C4 C 0.6488(4) 0.6830(4) 1.2148(4) 0.0216(10) Uani 1.0 4 d .
C5 C 0.6428(3) 0.6001(4) 1.1614(4) 0.0204(10) Uani 1.0 4 d .
C6 C 0.6360(4) 0.5214(4) 1.2147(4) 0.0272(11) Uani 1.0 4 d .
C7 C 0.6253(4) 0.4356(4) 1.1726(4) 0.0287(12) Uani 1.0 4 d .
C8 C 0.6230(4) 0.4280(4) 1.0762(4) 0.0250(11) Uani 1.0 4 d .
C9 C 0.6323(4) 0.5042(4) 1.0249(4) 0.0204(10) Uani 1.0 4 d .
C10 C 0.6426(3) 0.5961(3) 1.0657(4) 0.0193(10) Uani 1.0 4 d .
C11 C 0.6438(4) 0.6596(4) 1.3118(4) 0.0308(12) Uani 1.0 4 d .
C12 C 0.6429(4) 0.5528(4) 1.3152(4) 0.0310(12) Uani 1.0 4 d .
C13 C 0.6803(3) 0.8493(3) 0.8964(3) 0.0170(9) Uani 1.0 4 d .
C14 C 0.7780(4) 0.8903(3) 0.9238(3) 0.0187(10) Uani 1.0 4 d .
C15 C 0.7843(4) 0.9861(3) 0.9213(3) 0.0184(10) Uani 1.0 4 d .
C16 C 0.6986(4) 1.0445(3) 0.8931(3) 0.0178(9) Uani 1.0 4 d .
C17 C 0.6041(4) 1.0024(4) 0.8672(4) 0.0199(10) Uani 1.0 4 d .
C18 C 0.5937(4) 0.9069(3) 0.8692(4) 0.0178(10) Uani 1.0 4 d .
C19 C 0.8782(4) 0.8340(4) 0.9603(4) 0.0207(10) Uani 1.0 4 d .
C20 C 0.9379(4) 0.8595(4) 0.9038(4) 0.0308(12) Uani 1.0 4 d .
C21 C 0.9480(4) 0.8464(4) 1.0761(4) 0.0338(13) Uani 1.0 4 d .
C22 C 0.7131(4) 1.1488(4) 0.8907(4) 0.0221(10) Uani 1.0 4 d .
C23 C 0.7349(4) 1.1748(4) 0.8035(4) 0.0287(11) Uani 1.0 4 d .
C24 C 0.6233(5) 1.2055(4) 0.8846(5) 0.0327(13) Uani 1.0 4 d .
C25 C 0.4846(4) 0.8673(4) 0.8367(4) 0.0217(10) Uani 1.0 4 d .
C26 C 0.4201(4) 0.8661(4) 0.7201(4) 0.0338(13) Uani 1.0 4 d .
C27 C 0.4278(4) 0.9186(4) 0.8850(5) 0.0355(13) Uani 1.0 4 d .
C28 C 0.7653(4) 0.4447(4) 0.9354(4) 0.0209(10) Uani 1.0 4 d .
C29 C 0.7948(4) 0.4502(4) 0.8597(4) 0.0271(11) Uani 1.0 4 d .
C30 C 0.8922(4) 0.4210(4) 0.8812(4) 0.0323(12) Uani 1.0 4 d .
C31 C 0.9619(4) 0.3877(4) 0.9777(5) 0.0328(12) Uani 1.0 4 d .
C32 C 0.9324(4) 0.3826(4) 1.0525(4) 0.0341(13) Uani 1.0 4 d .
C33 C 0.8341(4) 0.4101(4) 1.0321(4) 0.0285(11) Uani 1.0 4 d .
H2 H 0.6665 0.8221 1.0531 0.0246 Uiso 1.0 4 calc R
H3 H 0.6613 0.8220 1.2080 0.0296 Uiso 1.0 4 calc R
H7 H 0.6195 0.3819 1.2068 0.0344 Uiso 1.0 4 calc R
H8 H 0.6147 0.3682 1.0459 0.0300 Uiso 1.0 4 calc R
H11A H 0.5800 0.6856 1.3087 0.0370 Uiso 1.0 4 calc R
H11B H 0.7052 0.6849 1.3735 0.0370 Uiso 1.0 4 calc R
H12A H 0.7073 0.5291 1.3747 0.0372 Uiso 1.0 4 calc R
H12B H 0.5822 0.5302 1.3209 0.0372 Uiso 1.0 4 calc R
H15 H 0.8499 1.0136 0.9395 0.0220 Uiso 1.0 4 calc R
H17 H 0.5445 1.0405 0.8473 0.0239 Uiso 1.0 4 calc R
H19 H 0.8588 0.7668 0.9468 0.0248 Uiso 1.0 4 calc R
H20A H 0.9569 0.9255 0.9149 0.0370 Uiso 1.0 4 calc R
H20B H 0.8942 0.8477 0.8299 0.0370 Uiso 1.0 4 calc R
H20C H 1.0012 0.8216 0.9304 0.0370 Uiso 1.0 4 calc R
H21A H 0.9110 0.8251 1.1124 0.0405 Uiso 1.0 4 calc R
H21B H 0.9660 0.9123 1.0916 0.0405 Uiso 1.0 4 calc R
H21C H 1.0117 0.8098 1.0990 0.0405 Uiso 1.0 4 calc R
H22 H 0.7764 1.1659 0.9567 0.0266 Uiso 1.0 4 calc R
H23A H 0.6761 1.1556 0.7375 0.0344 Uiso 1.0 4 calc R
H23B H 0.7983 1.1433 0.8136 0.0344 Uiso 1.0 4 calc R
H23C H 0.7443 1.2423 0.8033 0.0344 Uiso 1.0 4 calc R
H24A H 0.6406 1.2719 0.8897 0.0392 Uiso 1.0 4 calc R
H24B H 0.6107 1.1880 0.9414 0.0392 Uiso 1.0 4 calc R
H24C H 0.5606 1.1934 0.8187 0.0392 Uiso 1.0 4 calc R
H25 H 0.4938 0.8013 0.8609 0.0260 Uiso 1.0 4 calc R
H26A H 0.4069 0.9302 0.6940 0.0406 Uiso 1.0 4 calc R
H26B H 0.3538 0.8347 0.6997 0.0406 Uiso 1.0 4 calc R
H26C H 0.4581 0.8327 0.6910 0.0406 Uiso 1.0 4 calc R
H27A H 0.3614 0.8876 0.8653 0.0426 Uiso 1.0 4 calc R
H27B H 0.4149 0.9831 0.8604 0.0426 Uiso 1.0 4 calc R
H27C H 0.4708 0.9181 0.9602 0.0426 Uiso 1.0 4 calc R
H29 H 0.7479 0.4741 0.7934 0.0325 Uiso 1.0 4 calc R
H30 H 0.9119 0.4238 0.8290 0.0388 Uiso 1.0 4 calc R
H31 H 1.0295 0.3684 0.9923 0.0394 Uiso 1.0 4 calc R
H32 H 0.9802 0.3600 1.1191 0.0409 Uiso 1.0 4 calc R
H33 H 0.8139 0.4053 1.0839 0.0342 Uiso 1.0 4 calc R

loop_
_atom_site_aniso_label
_atom_site_aniso_U_11
_atom_site_aniso_U_22
_atom_site_aniso_U_33
_atom_site_aniso_U_12
_atom_site_aniso_U_13
_atom_site_aniso_U_23
Te1 0.02333(19) 0.01534(19) 0.01695(18) -0.00142(11) 0.01233(14) -0.00051(11)
Se2 0.0216(3) 0.0162(3) 0.0225(3) -0.00014(17) 0.0103(2) -0.00096(18)
C1 0.013(2) 0.024(3) 0.015(3) 0.0014(17) 0.0059(18) -0.0009(18)
C2 0.024(3) 0.020(3) 0.021(3) -0.0004(19) 0.014(2) 0.0006(19)
C3 0.025(3) 0.029(3) 0.020(3) -0.000(2) 0.011(2) -0.004(2)
C4 0.016(3) 0.032(3) 0.019(3) 0.0030(19) 0.0101(19) -0.000(2)
C5 0.014(2) 0.026(3) 0.019(3) 0.0032(18) 0.0064(18) 0.0051(19)
C6 0.020(3) 0.038(4) 0.025(3) 0.003(2) 0.012(2) 0.011(3)
C7 0.025(3) 0.029(3) 0.036(3) 0.002(2) 0.018(3) 0.017(3)
C8 0.024(3) 0.020(3) 0.037(3) -0.0002(19) 0.019(3) 0.005(2)
C9 0.017(3) 0.025(3) 0.023(3) 0.0000(18) 0.0129(19) 0.002(2)
C10 0.015(2) 0.023(3) 0.020(3) 0.0046(18) 0.0085(18) 0.0038(19)
C11 0.031(3) 0.047(4) 0.021(3) 0.004(3) 0.017(3) 0.006(3)
C12 0.024(3) 0.050(4) 0.021(3) 0.000(3) 0.013(2) 0.012(3)
C13 0.022(3) 0.014(3) 0.017(3) -0.0027(18) 0.0113(19) 0.0000(17)
C14 0.022(3) 0.020(3) 0.014(3) -0.0018(18) 0.0091(18) -0.0025(18)
C15 0.018(3) 0.019(3) 0.017(3) -0.0054(18) 0.0080(19) -0.0021(18)
C16 0.026(3) 0.015(3) 0.015(2) -0.0025(19) 0.0122(19) -0.0020(18)
C17 0.023(3) 0.021(3) 0.017(3) 0.0063(19) 0.0107(19) 0.0040(19)
C18 0.024(3) 0.020(3) 0.016(3) 0.0008(19) 0.0143(19) 0.0037(18)
C19 0.019(3) 0.017(3) 0.025(3) 0.0003(19) 0.0103(19) 0.0001(19)
C20 0.029(3) 0.030(3) 0.039(3) 0.006(3) 0.020(3) -0.002(3)
C21 0.031(3) 0.039(4) 0.028(3) 0.012(3) 0.012(3) 0.004(3)
C22 0.025(3) 0.019(3) 0.022(3) -0.0026(19) 0.012(2) -0.0022(19)
C23 0.037(3) 0.024(3) 0.029(3) -0.003(3) 0.018(3) 0.004(2)
C24 0.042(3) 0.017(3) 0.048(4) -0.001(3) 0.029(3) 0.000(3)
C25 0.018(3) 0.019(3) 0.027(3) -0.0026(18) 0.011(2) -0.0013(19)
C26 0.026(3) 0.042(4) 0.030(3) -0.007(3) 0.012(3) -0.003(3)
C27 0.032(3) 0.040(4) 0.045(4) -0.012(3) 0.027(3) -0.010(3)
C28 0.022(3) 0.017(3) 0.025(3) 0.0020(18) 0.012(2) -0.0020(19)
C29 0.032(3) 0.025(3) 0.025(3) 0.000(2) 0.015(3) -0.000(2)
C30 0.040(3) 0.031(3) 0.037(3) -0.004(3) 0.028(3) -0.006(3)
C31 0.025(3) 0.027(3) 0.051(4) 0.005(2) 0.022(3) -0.001(3)
C32 0.028(3) 0.034(3) 0.036(3) 0.009(3) 0.012(3) 0.008(3)
C33 0.030(3) 0.033(3) 0.026(3) 0.004(3) 0.016(3) 0.003(3)

loop_
_atom_type_symbol
_atom_type_description
_atom_type_scat_dispersion_real
_atom_type_scat_dispersion_imag
_atom_type_scat_source
C C 0.0033 0.0016
;
International Tables for Crystallography
(1992, Vol. C, Tables 4.2.6.8 and 6.1.1.4)
;
H H 0.0000 0.0000
;
International Tables for Crystallography
(1992, Vol. C, Table 6.1.1.4)
;
Se Se -0.0929 2.2259
;
International Tables for Crystallography
(1992, Vol. C, Tables 4.2.6.8 and 6.1.1.4)
;
Te Te -0.5308 1.6751
;
International Tables for Crystallography
(1992, Vol. C, Tables 4.2.6.8 and 6.1.1.4)
;

loop_
_geom_angle_atom_site_label_1
_geom_angle_atom_site_label_2
_geom_angle_atom_site_label_3
_geom_angle
_geom_angle_publ_flag
C1 Te1 C13 96.06(19) yes
C9 Se2 C28 101.3(2) yes
Te1 C1 C2 117.2(4) yes
Te1 C1 C10 124.0(4) yes
C2 C1 C10 118.8(5) yes
C1 C2 C3 123.8(5) yes
C2 C3 C4 119.1(5) yes
C3 C4 C5 118.4(5) yes
C3 C4 C11 132.4(5) yes
C5 C4 C11 109.2(5) yes
C4 C5 C6 111.3(5) yes
C4 C5 C10 124.5(5) yes
C6 C5 C10 124.2(5) yes
C5 C6 C7 119.6(6) yes
C5 C6 C12 108.9(5) yes
C7 C6 C12 131.5(6) yes
C6 C7 C8 118.4(5) yes
C7 C8 C9 122.4(5) yes
Se2 C9 C8 116.4(4) yes
Se2 C9 C10 122.3(4) yes
C8 C9 C10 121.3(5) yes
C1 C10 C5 115.3(5) yes
C1 C10 C9 130.5(5) yes
C5 C10 C9 114.1(5) yes
C4 C11 C12 104.9(5) yes
C6 C12 C11 105.3(5) yes
Te1 C13 C14 120.5(4) yes
Te1 C13 C18 120.1(4) yes
C14 C13 C18 119.3(4) yes
C13 C14 C15 118.6(4) yes
C13 C14 C19 123.3(4) yes
C15 C14 C19 118.1(4) yes
C14 C15 C16 122.9(5) yes
C15 C16 C17 117.2(5) yes
C15 C16 C22 118.9(5) yes
C17 C16 C22 123.9(5) yes
C16 C17 C18 122.2(5) yes
C13 C18 C17 119.8(5) yes
C13 C18 C25 122.2(4) yes
C17 C18 C25 118.0(4) yes
C14 C19 C20 113.0(4) yes
C14 C19 C21 110.0(5) yes
C20 C19 C21 109.9(4) yes
C16 C22 C23 110.7(5) yes
C16 C22 C24 113.8(5) yes
C23 C22 C24 110.7(4) yes
C18 C25 C26 109.9(5) yes
C18 C25 C27 113.4(4) yes
C26 C25 C27 111.0(4) yes
Se2 C28 C29 116.0(3) yes
Se2 C28 C33 123.9(5) yes
C29 C28 C33 120.0(5) yes
C28 C29 C30 119.6(5) yes
C29 C30 C31 120.8(7) yes
C30 C31 C32 119.3(6) yes
C31 C32 C33 121.0(5) yes
C28 C33 C32 119.2(6) yes
C1 C2 H2 118.125 no
C3 C2 H2 118.115 no
C2 C3 H3 120.447 no
C4 C3 H3 120.457 no
C6 C7 H7 120.777 no
C8 C7 H7 120.775 no
C7 C8 H8 118.819 no
C9 C8 H8 118.812 no
C4 C11 H11A 110.762 no
C4 C11 H11B 110.754 no
C12 C11 H11A 110.753 no
C12 C11 H11B 110.757 no
H11A C11 H11B 108.841 no
C6 C12 H12A 110.691 no
C6 C12 H12B 110.691 no
C11 C12 H12A 110.686 no
C11 C12 H12B 110.690 no
H12A C12 H12B 108.799 no
C14 C15 H15 118.553 no
C16 C15 H15 118.558 no
C16 C17 H17 118.891 no
C18 C17 H17 118.894 no
C14 C19 H19 107.912 no
C20 C19 H19 107.911 no
C21 C19 H19 107.914 no
C19 C20 H20A 109.469 no
C19 C20 H20B 109.474 no
C19 C20 H20C 109.471 no
H20A C20 H20B 109.468 no
H20A C20 H20C 109.469 no
H20B C20 H20C 109.475 no
C19 C21 H21A 109.478 no
C19 C21 H21B 109.470 no
C19 C21 H21C 109.473 no
H21A C21 H21B 109.464 no
H21A C21 H21C 109.471 no
H21B C21 H21C 109.472 no
C16 C22 H22 107.102 no
C23 C22 H22 107.092 no
C24 C22 H22 107.095 no
C22 C23 H23A 109.479 no
C22 C23 H23B 109.475 no
C22 C23 H23C 109.476 no
H23A C23 H23B 109.470 no
H23A C23 H23C 109.461 no
H23B C23 H23C 109.466 no
C22 C24 H24A 109.464 no
C22 C24 H24B 109.476 no
C22 C24 H24C 109.474 no
H24A C24 H24B 109.469 no
H24A C24 H24C 109.469 no
H24B C24 H24C 109.474 no
C18 C25 H25 107.415 no
C26 C25 H25 107.405 no
C27 C25 H25 107.405 no
C25 C26 H26A 109.473 no
C25 C26 H26B 109.478 no
C25 C26 H26C 109.469 no
H26A C26 H26B 109.478 no
H26A C26 H26C 109.461 no
H26B C26 H26C 109.468 no
C25 C27 H27A 109.468 no
C25 C27 H27B 109.475 no
C25 C27 H27C 109.470 no
H27A C27 H27B 109.471 no
H27A C27 H27C 109.473 no
H27B C27 H27C 109.470 no
C28 C29 H29 120.181 no
C30 C29 H29 120.193 no
C29 C30 H30 119.580 no
C31 C30 H30 119.573 no
C30 C31 H31 120.374 no
C32 C31 H31 120.363 no
C31 C32 H32 119.512 no
C33 C32 H32 119.504 no
C28 C33 H33 120.394 no
C32 C33 H33 120.388 no

loop_
_geom_bond_atom_site_label_1
_geom_bond_atom_site_label_2
_geom_bond_distance
_geom_bond_publ_flag
Te1 C1 2.138(6) yes
Te1 C13 2.160(5) yes
Se2 C9 1.918(6) yes
Se2 C28 1.927(5) yes
C1 C2 1.382(7) yes
C1 C10 1.438(7) yes
C2 C3 1.408(8) yes
C3 C4 1.358(8) yes
C4 C5 1.409(7) yes
C4 C11 1.513(9) yes
C5 C6 1.412(8) yes
C5 C10 1.419(8) yes
C6 C7 1.356(8) yes
C6 C12 1.513(8) yes
C7 C8 1.417(9) yes
C8 C9 1.378(8) yes
C9 C10 1.428(7) yes
C11 C12 1.536(8) yes
C13 C14 1.418(7) yes
C13 C18 1.403(7) yes
C14 C15 1.382(7) yes
C14 C19 1.530(7) yes
C15 C16 1.397(7) yes
C16 C17 1.388(7) yes
C16 C22 1.517(7) yes
C17 C18 1.382(7) yes
C18 C25 1.540(7) yes
C19 C20 1.523(9) yes
C19 C21 1.525(6) yes
C22 C23 1.522(9) yes
C22 C24 1.516(9) yes
C25 C26 1.517(7) yes
C25 C27 1.528(9) yes
C28 C29 1.389(9) yes
C28 C33 1.385(6) yes
C29 C30 1.372(8) yes
C30 C31 1.379(7) yes
C31 C32 1.376(10) yes
C32 C33 1.382(8) yes
C2 H2 0.950 no
C3 H3 0.950 no
C7 H7 0.950 no
C8 H8 0.950 no
C11 H11A 0.990 no
C11 H11B 0.990 no
C12 H12A 0.990 no
C12 H12B 0.990 no
C15 H15 0.950 no
C17 H17 0.950 no
C19 H19 1.000 no
C20 H20A 0.980 no
C20 H20B 0.980 no
C20 H20C 0.980 no
C21 H21A 0.980 no
C21 H21B 0.980 no
C21 H21C 0.980 no
C22 H22 1.000 no
C23 H23A 0.980 no
C23 H23B 0.980 no
C23 H23C 0.980 no
C24 H24A 0.980 no
C24 H24B 0.980 no
C24 H24C 0.980 no
C25 H25 1.000 no
C26 H26A 0.980 no
C26 H26B 0.980 no
C26 H26C 0.980 no
C27 H27A 0.980 no
C27 H27B 0.980 no
C27 H27C 0.980 no
C29 H29 0.950 no
C30 H30 0.950 no
C31 H31 0.950 no
C32 H32 0.950 no
C33 H33 0.950 no

loop_
_geom_contact_atom_site_label_1
_geom_contact_atom_site_label_2
_geom_contact_distance
_geom_contact_publ_flag
_geom_contact_site_symmetry_2
Te1 Se2 3.2098(6) no .
Te1 C19 3.412(5) no .
Te1 C25 3.355(5) no .
Se2 C1 3.427(5) no .
C1 C4 2.837(8) no .
C2 C5 2.713(7) no .
C2 C13 3.134(8) no .
C2 C18 3.462(7) no .
C2 C25 3.581(6) no .
C3 C6 3.591(8) no .
C3 C10 2.860(7) no .
C4 C7 3.596(7) no .
C5 C8 2.727(7) no .
C6 C9 2.800(8) no .
C7 C10 2.878(8) no .
C8 C33 3.478(9) no .
C9 C33 3.214(8) no .
C13 C16 2.819(7) no .
C13 C21 3.522(6) no .
C13 C26 3.436(6) no .
C14 C17 2.784(7) no .
C15 C18 2.765(7) no .
C15 C20 3.007(8) no .
C15 C21 3.118(6) no .
C15 C23 3.114(7) no .
C17 C23 3.534(8) no .
C17 C24 2.932(7) no .
C17 C26 3.190(7) no .
C17 C27 2.982(9) no .
C28 C31 2.766(8) no .
C29 C32 2.755(7) no .
C30 C33 2.761(10) no .
Se2 C6 3.350(5) no 3_667
Se2 C7 3.513(6) no 3_667
C6 Se2 3.350(5) no 3_667
C7 Se2 3.513(6) no 3_667
C7 C9 3.590(6) no 3_667
C8 C9 3.436(7) no 3_667
C8 C10 3.436(6) no 3_667
C9 C7 3.590(6) no 3_667
C9 C8 3.436(7) no 3_667
C9 C9 3.589(7) no 3_667
C10 C8 3.436(6) no 3_667
C30 C31 3.489(7) no 3_767
C31 C30 3.489(7) no 3_767
C31 C31 3.374(8) no 3_767
Te1 H2 3.0014 no .
Te1 H19 2.7533 no .
Te1 H25 2.7306 no .
Te1 H26C 3.5513 no .
Se2 H8 2.8306 no .
Se2 H29 2.8606 no .
Se2 H33 3.0430 no .
C1 H3 3.3069 no .
C1 H25 2.9456 no .
C2 H21A 3.5983 no .
C2 H25 3.0165 no .
C2 H27C 3.3085 no .
C3 H11A 2.9639 no .
C3 H11B 2.9250 no .
C4 H2 3.2288 no .
C4 H12A 3.0452 no .
C4 H12B 3.1217 no .
C5 H3 3.2458 no .
C5 H7 3.2589 no .
C5 H11A 3.0157 no .
C5 H11B 3.0695 no .
C5 H12A 3.0072 no .
C5 H12B 3.0731 no .
C6 H8 3.2325 no .
C6 H11A 3.0498 no .
C6 H11B 3.1262 no .
C7 H12A 2.9560 no .
C7 H12B 2.9053 no .
C8 H33 2.7728 no .
C9 H7 3.3001 no .
C9 H33 2.7654 no .
C10 H2 3.2814 no .
C10 H8 3.2951 no .
C11 H3 2.8741 no .
C12 H7 2.8626 no .
C13 H2 2.4601 no .
C13 H15 3.2624 no .
C13 H17 3.2619 no .
C13 H19 2.6352 no .
C13 H21A 3.3672 no .
C13 H25 2.6192 no .
C13 H26C 3.2161 no .
C14 H2 3.2221 no .
C14 H20A 2.7430 no .
C14 H20B 2.7456 no .
C14 H20C 3.3812 no .
C14 H21A 2.6863 no .
C14 H21B 2.6928 no .
C14 H21C 3.3493 no .
C15 H17 3.2380 no .
C15 H19 3.2969 no .
C15 H20A 2.7268 no .
C15 H20B 3.2443 no .
C15 H21A 3.4249 no .
C15 H21B 2.8433 no .
C15 H22 2.6496 no .
C15 H23A 3.4178 no .
C15 H23B 2.8301 no .
C16 H23A 2.6921 no .
C16 H23B 2.6888 no .
C16 H23C 3.3425 no .
C16 H24A 3.3710 no .
C16 H24B 2.7082 no .
C16 H24C 2.7812 no .
C17 H2 3.5634 no .
C17 H15 3.2346 no .
C17 H22 3.2296 no .
C17 H23A 3.4130 no .
C17 H24B 2.8687 no .
C17 H24C 2.8302 no .
C17 H25 3.2915 no .
C17 H26A 2.9735 no .
C17 H26C 3.4544 no .
C17 H27B 2.7474 no .
C17 H27C 3.1365 no .
C18 H2 2.6893 no .
C18 H26A 2.7336 no .
C18 H26B 3.3497 no .
C18 H26C 2.6426 no .
C18 H27A 3.3972 no .
C18 H27B 2.7905 no .
C18 H27C 2.7344 no .
C19 H15 2.6070 no .
C20 H15 2.7433 no .
C20 H21A 3.3408 no .
C20 H21B 2.7183 no .
C20 H21C 2.6492 no .
C21 H15 3.0193 no .
C21 H20A 2.7089 no .
C21 H20B 3.3418 no .
C21 H20C 2.6569 no .
C22 H15 2.6311 no .
C22 H17 2.7262 no .
C23 H15 2.9969 no .
C23 H24A 2.6878 no .
C23 H24B 3.3436 no .
C23 H24C 2.6911 no .
C24 H17 2.5788 no .
C24 H23A 2.7434 no .
C24 H23B 3.3397 no .
C24 H23C 2.6412 no .
C25 H2 3.0879 no .
C25 H17 2.6177 no .
C26 H17 3.1350 no .
C26 H27A 2.7001 no .
C26 H27B 2.7060 no .
C26 H27C 3.3513 no .
C27 H2 3.4569 no .
C27 H17 2.6919 no .
C27 H26A 2.7023 no .
C27 H26B 2.6989 no .
C27 H26C 3.3534 no .
C28 H8 3.5109 no .
C28 H30 3.2445 no .
C28 H32 3.2440 no .
C29 H31 3.2496 no .
C29 H33 3.2632 no .
C30 H32 3.2339 no .
C31 H29 3.2494 no .
C31 H33 3.2561 no .
C32 H30 3.2338 no .
C33 H8 3.3831 no .
C33 H29 3.2612 no .
C33 H31 3.2568 no .
H2 H3 2.3370 no .
H2 H21A 3.2599 no .
H2 H25 2.7623 no .
H2 H27C 2.8675 no .
H3 H11A 3.0381 no .
H3 H11B 2.9635 no .
H7 H8 2.3606 no .
H7 H12A 3.0361 no .
H7 H12B 2.9332 no .
H8 H33 2.7523 no .
H11A H12A 2.7818 no .
H11A H12B 2.2386 no .
H11B H12A 2.2386 no .
H11B H12B 2.7283 no .
H15 H19 3.5480 no .
H15 H20A 2.1841 no .
H15 H20B 3.1271 no .
H15 H20C 3.5874 no .
H15 H21A 3.5322 no .
H15 H21B 2.5254 no .
H15 H22 2.5078 no .
H15 H23A 3.4980 no .
H15 H23B 2.4825 no .
H17 H22 3.4821 no .
H17 H23A 3.4925 no .
H17 H24A 3.5472 no .
H17 H24B 2.4634 no .
H17 H24C 2.2719 no .
H17 H25 3.5424 no .
H17 H26A 2.7029 no .
H17 H27A 3.5821 no .
H17 H27B 2.1690 no .
H17 H27C 2.9722 no .
H19 H20A 2.8587 no .
H19 H20B 2.3474 no .
H19 H20C 2.3577 no .
H19 H21A 2.3430 no .
H19 H21B 2.8601 no .
H19 H21C 2.3663 no .
H20A H21B 2.5660 no .
H20A H21C 2.9556 no .
H20B H21C 3.5382 no .
H20C H21A 3.5387 no .
H20C H21B 2.9810 no .
H20C H21C 2.4358 no .
H22 H23A 2.8498 no .
H22 H23B 2.3208 no .
H22 H23C 2.3594 no .
H22 H24A 2.3156 no .
H22 H24B 2.3541 no .
H22 H24C 2.8455 no .
H23A H24A 3.0517 no .
H23A H24C 2.5719 no .
H23B H24A 3.5505 no .
H23C H24A 2.4584 no .
H23C H24B 3.5450 no .
H23C H24C 2.9035 no .
H25 H26A 2.8491 no .
H25 H26B 2.3249 no .
H25 H26C 2.3547 no .
H25 H27A 2.3358 no .
H25 H27B 2.8572 no .
H25 H27C 2.3635 no .
H26A H27A 2.9881 no .
H26A H27B 2.5307 no .
H26A H27C 3.5928 no .
H26B H27A 2.5207 no .
H26B H27B 2.9919 no .
H26B H27C 3.5875 no .
H26C H27A 3.5910 no .
H26C H27B 3.5970 no .
H29 H30 2.3191 no .
H30 H31 2.3283 no .
H31 H32 2.3237 no .
H32 H33 2.3303 no .
Te1 H23B 3.3960 no 2_646
Se2 H12B 3.1607 no 3_667
Se2 H24A 3.0116 no 1_545
C1 H26B 2.8472 no 4_565
C2 H26B 2.8993 no 4_565
C3 H7 3.3306 no 2_657
C3 H24B 3.5126 no 3_677
C3 H24C 3.3097 no 3_677
C3 H26B 3.0783 no 4_565
C4 H24C 3.3756 no 3_677
C4 H26B 3.1370 no 4_565
C4 H27A 3.0000 no 4_565
C5 H8 3.5611 no 3_667
C5 H26B 3.0170 no 4_565
C5 H27A 3.1732 no 4_565
C6 H27A 3.2386 no 4_565
C6 H27B 3.5880 no 4_565
C7 H3 3.2012 no 2_647
C8 H3 3.5724 no 2_647
C10 H8 3.3502 no 3_667
C10 H26A 3.4172 no 4_565
C10 H26B 2.9293 no 4_565
C11 H20C 3.3383 no 4_465
C11 H22 3.0434 no 2_647
C11 H24C 3.4044 no 3_677
C11 H27A 2.9748 no 4_565
C12 H21B 3.2709 no 2_647
C12 H22 3.4051 no 2_647
C12 H27A 3.0462 no 4_565
C13 H30 3.1250 no 2_656
C14 H12A 3.5118 no 2_657
C14 H29 3.2838 no 2_656
C14 H30 3.4531 no 2_656
C15 H12A 3.0324 no 2_657
C15 H12B 3.4049 no 2_657
C15 H29 2.9888 no 2_656
C15 H30 3.5374 no 2_656
C16 H12A 3.0334 no 2_657
C16 H29 3.3773 no 2_656
C16 H30 3.3627 no 2_656
C17 H12A 3.4911 no 2_657
C17 H27C 3.4363 no 3_677
C17 H30 3.0231 no 2_656
C18 H30 2.9127 no 2_656
C19 H31 3.1417 no 3_767
C20 H11A 3.1032 no 4_564
C20 H12B 3.3253 no 4_564
C20 H15 3.3789 no 3_777
C20 H21B 3.5573 no 3_777
C20 H23A 3.5174 no 2_646
C20 H23C 3.3848 no 2_646
C20 H29 3.3124 no 2_656
C20 H31 3.5509 no 3_767
C20 H32 3.4492 no 3_767
C21 H12B 3.1879 no 2_657
C21 H20A 3.5398 no 3_777
C21 H23B 3.2684 no 3_777
C21 H26C 3.0496 no 4_565
C21 H31 3.3159 no 3_767
C22 H11B 3.1425 no 2_657
C22 H12A 3.5337 no 2_657
C23 H19 3.5313 no 2_656
C23 H20B 3.1684 no 2_656
C23 H21C 3.2839 no 3_777
C23 H29 3.2860 no 2_656
C23 H32 3.4354 no 4_464
C24 H8 3.3918 no 1_565
C24 H11A 3.3581 no 3_677
C24 H11B 3.2464 no 2_657
C24 H32 3.5749 no 4_464
C25 H30 3.5562 no 2_656
C26 H21A 3.1479 no 4_464
C26 H30 3.0091 no 2_656
C26 H31 3.5691 no 2_656
C27 H11B 3.5219 no 4_464
C27 H12A 3.2574 no 4_464
C27 H24B 3.2734 no 3_677
C27 H27C 3.1105 no 3_677
C28 H23C 3.4363 no 1_545
C28 H24A 2.9636 no 1_545
C29 H20B 3.1953 no 2_646
C29 H23A 3.3999 no 2_646
C29 H23B 3.5713 no 2_646
C29 H23C 3.0940 no 1_545
C29 H24A 3.5897 no 1_545
C29 H31 3.5728 no 3_767
C30 H21C 3.5598 no 3_767
C30 H23C 3.1960 no 1_545
C30 H26C 3.1451 no 2_646
C30 H31 3.4493 no 3_767
C31 H19 3.2031 no 3_767
C31 H20C 3.2364 no 3_767
C31 H21C 3.1498 no 3_767
C31 H26C 3.3364 no 2_646
C31 H31 3.5264 no 3_767
C32 H11A 3.5575 no 2_647
C32 H20C 3.0635 no 3_767
C32 H23A 3.3350 no 4_565
C32 H26A 3.5421 no 4_565
C32 H30 3.4869 no 3_767
C33 H24A 3.2648 no 1_545
C33 H26A 3.1124 no 4_565
H2 H7 3.5274 no 2_657
H2 H12A 3.3916 no 2_657
H2 H26B 3.4020 no 4_565
H2 H27B 3.5211 no 3_677
H3 C7 3.2012 no 2_657
H3 C8 3.5724 no 2_657
H3 H7 2.9607 no 2_657
H3 H8 3.5964 no 2_657
H3 H17 3.3632 no 3_677
H3 H24B 3.5082 no 3_677
H3 H24C 3.0962 no 3_677
H3 H27B 3.0028 no 3_677
H3 H33 3.1625 no 2_657
H7 C3 3.3306 no 2_647
H7 H2 3.5274 no 2_647
H7 H3 2.9607 no 2_647
H7 H21A 3.0391 no 2_647
H7 H25 3.0145 no 3_667
H7 H26B 3.3525 no 3_667
H8 C5 3.5611 no 3_667
H8 C10 3.3502 no 3_667
H8 C24 3.3918 no 1_545
H8 H3 3.5964 no 2_647
H8 H11B 3.5071 no 2_647
H8 H24A 2.8789 no 1_545
H8 H24B 3.0040 no 1_545
H8 H25 3.5384 no 3_667
H11A C20 3.1032 no 4_465
H11A C24 3.3581 no 3_677
H11A C32 3.5575 no 2_657
H11A H20A 3.3268 no 4_465
H11A H20B 2.9361 no 4_465
H11A H20C 2.5770 no 4_465
H11A H22 3.0844 no 2_647
H11A H24A 3.2063 no 3_677
H11A H24C 2.6595 no 3_677
H11A H32 3.0214 no 2_657
H11A H33 3.5383 no 2_657
H11B C22 3.1425 no 2_647
H11B C24 3.2464 no 2_647
H11B C27 3.5219 no 4_565
H11B H8 3.5071 no 2_657
H11B H20C 3.4885 no 4_465
H11B H22 2.4145 no 2_647
H11B H24A 3.3629 no 2_647
H11B H24B 2.7659 no 2_647
H11B H27A 2.5767 no 4_565
H11B H33 3.2676 no 2_657
H12A C14 3.5118 no 2_647
H12A C15 3.0324 no 2_647
H12A C16 3.0334 no 2_647
H12A C17 3.4911 no 2_647
H12A C22 3.5337 no 2_647
H12A C27 3.2574 no 4_565
H12A H2 3.3916 no 2_647
H12A H15 3.2555 no 2_647
H12A H21A 3.4606 no 2_647
H12A H21B 3.2851 no 2_647
H12A H22 3.0969 no 2_647
H12A H24B 3.5667 no 2_647
H12A H27A 2.6241 no 4_565
H12A H27B 3.1639 no 4_565
H12A H27C 3.5228 no 4_565
H12B Se2 3.1607 no 3_667
H12B C15 3.4049 no 2_647
H12B C20 3.3253 no 4_465
H12B C21 3.1879 no 2_647
H12B H15 3.2003 no 2_647
H12B H20A 2.8698 no 4_465
H12B H20B 3.3309 no 4_465
H12B H20C 3.2360 no 4_465
H12B H21A 3.0952 no 2_647
H12B H21B 2.4400 no 2_647
H12B H22 3.5135 no 2_647
H15 C20 3.3789 no 3_777
H15 H12A 3.2555 no 2_657
H15 H12B 3.2003 no 2_657
H15 H20A 2.7458 no 3_777
H15 H20C 3.1662 no 3_777
H15 H21B 3.1437 no 3_777
H15 H21C 3.4696 no 3_777
H15 H29 3.0832 no 2_656
H17 H3 3.3632 no 3_677
H17 H27C 3.0295 no 3_677
H17 H30 3.4196 no 2_656
H17 H32 3.3615 no 4_464
H19 C23 3.5313 no 2_646
H19 C31 3.2031 no 3_767
H19 H23A 2.9883 no 2_646
H19 H23C 3.2760 no 2_646
H19 H26C 3.4868 no 4_565
H19 H31 2.4176 no 3_767
H19 H32 3.4814 no 3_767
H20A C21 3.5398 no 3_777
H20A H11A 3.3268 no 4_564
H20A H12B 2.8698 no 4_564
H20A H15 2.7458 no 3_777
H20A H20A 3.0757 no 3_777
H20A H21B 2.6127 no 3_777
H20A H29 3.1722 no 2_656
H20B C23 3.1684 no 2_646
H20B C29 3.1953 no 2_656
H20B H11A 2.9361 no 4_564
H20B H12B 3.3309 no 4_564
H20B H23A 2.9465 no 2_646
H20B H23C 2.5363 no 2_646
H20B H24A 3.2319 no 2_646
H20B H24C 3.4112 no 2_646
H20B H29 2.7006 no 2_656
H20B H32 3.3950 no 3_767
H20C C11 3.3383 no 4_564
H20C C31 3.2364 no 3_767
H20C C32 3.0635 no 3_767
H20C H11A 2.5770 no 4_564
H20C H11B 3.4885 no 4_564
H20C H12B 3.2360 no 4_564
H20C H15 3.1662 no 3_777
H20C H22 2.8652 no 3_777
H20C H23A 3.5181 no 2_646
H20C H23B 3.5355 no 3_777
H20C H31 3.0780 no 3_767
H20C H32 2.7583 no 3_767
H21A C26 3.1479 no 4_565
H21A H7 3.0391 no 2_657
H21A H12A 3.4606 no 2_657
H21A H12B 3.0952 no 2_657
H21A H26B 2.9535 no 4_565
H21A H26C 2.4885 no 4_565
H21A H31 3.4961 no 3_767
H21B C12 3.2709 no 2_657
H21B C20 3.5573 no 3_777
H21B H12A 3.2851 no 2_657
H21B H12B 2.4400 no 2_657
H21B H15 3.1437 no 3_777
H21B H20A 2.6127 no 3_777
H21B H23B 3.1439 no 3_777
H21C C23 3.2839 no 3_777
H21C C30 3.5598 no 3_767
H21C C31 3.1498 no 3_767
H21C H15 3.4696 no 3_777
H21C H23B 2.5341 no 3_777
H21C H23C 3.2368 no 3_777
H21C H26C 2.7783 no 4_565
H21C H30 3.5348 no 3_767
H21C H31 2.8214 no 3_767
H22 C11 3.0434 no 2_657
H22 C12 3.4051 no 2_657
H22 H11A 3.0844 no 2_657
H22 H11B 2.4145 no 2_657
H22 H12A 3.0969 no 2_657
H22 H12B 3.5135 no 2_657
H22 H20C 2.8652 no 3_777
H23A C20 3.5174 no 2_656
H23A C29 3.3999 no 2_656
H23A C32 3.3350 no 4_464
H23A H19 2.9883 no 2_656
H23A H20B 2.9465 no 2_656
H23A H20C 3.5181 no 2_656
H23A H29 2.9582 no 2_656
H23A H30 3.5357 no 2_656
H23A H31 3.2214 no 4_464
H23A H32 2.5525 no 4_464
H23B Te1 3.3960 no 2_656
H23B C21 3.2684 no 3_777
H23B C29 3.5713 no 2_656
H23B H20C 3.5355 no 3_777
H23B H21B 3.1439 no 3_777
H23B H21C 2.5341 no 3_777
H23B H29 2.7998 no 2_656
H23C C20 3.3848 no 2_656
H23C C28 3.4363 no 1_565
H23C C29 3.0940 no 1_565
H23C C30 3.1960 no 1_565
H23C H19 3.2760 no 2_656
H23C H20B 2.5363 no 2_656
H23C H21C 3.2368 no 3_777
H23C H29 3.3350 no 1_565
H23C H30 3.4782 no 1_565
H24A Se2 3.0116 no 1_565
H24A C28 2.9636 no 1_565
H24A C29 3.5897 no 1_565
H24A C33 3.2648 no 1_565
H24A H8 2.8789 no 1_565
H24A H11A 3.2063 no 3_677
H24A H11B 3.3629 no 2_657
H24A H20B 3.2319 no 2_656
H24A H33 3.3660 no 1_565
H24B C3 3.5126 no 3_677
H24B C27 3.2734 no 3_677
H24B H3 3.5082 no 3_677
H24B H8 3.0040 no 1_565
H24B H11B 2.7659 no 2_657
H24B H12A 3.5667 no 2_657
H24B H27A 2.9031 no 3_677
H24B H27C 2.7533 no 3_677
H24C C3 3.3097 no 3_677
H24C C4 3.3756 no 3_677
H24C C11 3.4044 no 3_677
H24C H3 3.0962 no 3_677
H24C H11A 2.6595 no 3_677
H24C H20B 3.4112 no 2_656
H24C H32 2.7121 no 4_464
H25 H7 3.0145 no 3_667
H25 H8 3.5384 no 3_667
H26A C10 3.4172 no 4_464
H26A C32 3.5421 no 4_464
H26A C33 3.1124 no 4_464
H26A H30 2.8457 no 2_656
H26A H31 3.4362 no 2_656
H26A H32 3.5572 no 4_464
H26A H33 2.8219 no 4_464
H26B C1 2.8472 no 4_464
H26B C2 2.8993 no 4_464
H26B C3 3.0783 no 4_464
H26B C4 3.1370 no 4_464
H26B C5 3.0170 no 4_464
H26B C10 2.9293 no 4_464
H26B H2 3.4020 no 4_464
H26B H7 3.3525 no 3_667
H26B H21A 2.9535 no 4_464
H26C C21 3.0496 no 4_464
H26C C30 3.1451 no 2_656
H26C C31 3.3364 no 2_656
H26C H19 3.4868 no 4_464
H26C H21A 2.4885 no 4_464
H26C H21C 2.7783 no 4_464
H26C H30 2.4505 no 2_656
H26C H31 2.8595 no 2_656
H27A C4 3.0000 no 4_464
H27A C5 3.1732 no 4_464
H27A C6 3.2386 no 4_464
H27A C11 2.9748 no 4_464
H27A C12 3.0462 no 4_464
H27A H11B 2.5767 no 4_464
H27A H12A 2.6241 no 4_464
H27A H24B 2.9031 no 3_677
H27B C6 3.5880 no 4_464
H27B H2 3.5211 no 3_677
H27B H3 3.0028 no 3_677
H27B H12A 3.1639 no 4_464
H27B H27C 2.7529 no 3_677
H27C C17 3.4363 no 3_677
H27C C27 3.1105 no 3_677
H27C H12A 3.5228 no 4_464
H27C H17 3.0295 no 3_677
H27C H24B 2.7533 no 3_677
H27C H27B 2.7529 no 3_677
H27C H27C 2.5863 no 3_677
H29 C14 3.2838 no 2_646
H29 C15 2.9888 no 2_646
H29 C16 3.3773 no 2_646
H29 C20 3.3124 no 2_646
H29 C23 3.2860 no 2_646
H29 H15 3.0832 no 2_646
H29 H20A 3.1722 no 2_646
H29 H20B 2.7006 no 2_646
H29 H23A 2.9582 no 2_646
H29 H23B 2.7998 no 2_646
H29 H23C 3.3350 no 1_545
H30 C13 3.1250 no 2_646
H30 C14 3.4531 no 2_646
H30 C15 3.5374 no 2_646
H30 C16 3.3627 no 2_646
H30 C17 3.0231 no 2_646
H30 C18 2.9127 no 2_646
H30 C25 3.5562 no 2_646
H30 C26 3.0091 no 2_646
H30 C32 3.4869 no 3_767
H30 H17 3.4196 no 2_646
H30 H21C 3.5348 no 3_767
H30 H23A 3.5357 no 2_646
H30 H23C 3.4782 no 1_545
H30 H26A 2.8457 no 2_646
H30 H26C 2.4505 no 2_646
H30 H32 3.4025 no 3_767
H31 C19 3.1417 no 3_767
H31 C20 3.5509 no 3_767
H31 C21 3.3159 no 3_767
H31 C26 3.5691 no 2_646
H31 C29 3.5728 no 3_767
H31 C30 3.4493 no 3_767
H31 C31 3.5264 no 3_767
H31 H19 2.4176 no 3_767
H31 H20C 3.0780 no 3_767
H31 H21A 3.4961 no 3_767
H31 H21C 2.8214 no 3_767
H31 H23A 3.2214 no 4_565
H31 H26A 3.4362 no 2_646
H31 H26C 2.8595 no 2_646
H32 C20 3.4492 no 3_767
H32 C23 3.4354 no 4_565
H32 C24 3.5749 no 4_565
H32 H11A 3.0214 no 2_647
H32 H17 3.3615 no 4_565
H32 H19 3.4814 no 3_767
H32 H20B 3.3950 no 3_767
H32 H20C 2.7583 no 3_767
H32 H23A 2.5525 no 4_565
H32 H24C 2.7121 no 4_565
H32 H26A 3.5572 no 4_565
H32 H30 3.4025 no 3_767
H33 H3 3.1625 no 2_647
H33 H11A 3.5383 no 2_647
H33 H11B 3.2676 no 2_647
H33 H24A 3.3660 no 1_545
H33 H26A 2.8219 no 4_565

loop_
_geom_torsion_atom_site_label_1
_geom_torsion_atom_site_label_2
_geom_torsion_atom_site_label_3
_geom_torsion_atom_site_label_4
_geom_torsion
_geom_torsion_publ_flag
C1 Te1 C13 C14 106.7(3) no
C1 Te1 C13 C18 -77.2(4) no
C13 Te1 C1 C2 -0.2(3) no
C13 Te1 C1 C10 -177.7(3) no
C9 Se2 C28 C29 -160.8(3) no
C9 Se2 C28 C33 22.9(4) no
C28 Se2 C9 C8 -83.8(3) no
C28 Se2 C9 C10 99.0(3) no
Te1 C1 C2 C3 -178.3(3) no
Te1 C1 C10 C5 176.8(3) no
Te1 C1 C10 C9 -3.6(6) no
C2 C1 C10 C5 -0.7(6) no
C2 C1 C10 C9 178.9(4) no
C10 C1 C2 C3 -0.6(6) no
C1 C2 C3 C4 1.1(7) no
C2 C3 C4 C5 -0.1(6) no
C2 C3 C4 C11 -179.7(4) no
C3 C4 C5 C6 179.2(4) no
C3 C4 C5 C10 -1.3(6) no
C3 C4 C11 C12 -176.0(5) no
C5 C4 C11 C12 4.4(5) no
C11 C4 C5 C6 -1.1(5) no
C11 C4 C5 C10 178.4(4) no
C4 C5 C6 C7 177.4(4) no
C4 C5 C6 C12 -2.8(5) no
C4 C5 C10 C1 1.7(6) no
C4 C5 C10 C9 -178.0(4) no
C6 C5 C10 C1 -178.9(4) no
C6 C5 C10 C9 1.5(6) no
C10 C5 C6 C7 -2.2(7) no
C10 C5 C6 C12 177.7(4) no
C5 C6 C7 C8 1.0(7) no
C5 C6 C12 C11 5.4(5) no
C7 C6 C12 C11 -174.8(5) no
C12 C6 C7 C8 -178.9(4) no
C6 C7 C8 C9 0.7(7) no
C7 C8 C9 Se2 -178.6(4) no
C7 C8 C9 C10 -1.4(7) no
Se2 C9 C10 C1 -2.3(6) no
Se2 C9 C10 C5 177.3(3) no
C8 C9 C10 C1 -179.3(4) no
C8 C9 C10 C5 0.3(6) no
C4 C11 C12 C6 -5.8(5) no
Te1 C13 C14 C15 175.1(3) no
Te1 C13 C14 C19 -7.4(6) no
Te1 C13 C18 C17 -174.6(3) no
Te1 C13 C18 C25 2.8(6) no
C14 C13 C18 C17 1.5(7) no
C14 C13 C18 C25 178.8(4) no
C18 C13 C14 C15 -0.9(7) no
C18 C13 C14 C19 176.5(4) no
C13 C14 C15 C16 0.1(7) no
C13 C14 C19 C20 130.8(5) no
C13 C14 C19 C21 -106.0(5) no
C15 C14 C19 C20 -51.8(6) no
C15 C14 C19 C21 71.4(6) no
C19 C14 C15 C16 -177.5(4) no
C14 C15 C16 C17 0.2(7) no
C14 C15 C16 C22 -178.8(4) no
C15 C16 C17 C18 0.4(7) no
C15 C16 C22 C23 68.5(5) no
C15 C16 C22 C24 -166.0(4) no
C17 C16 C22 C23 -110.4(6) no
C17 C16 C22 C24 15.1(7) no
C22 C16 C17 C18 179.3(4) no
C16 C17 C18 C13 -1.2(7) no
C16 C17 C18 C25 -178.7(4) no
C13 C18 C25 C26 -98.5(5) no
C13 C18 C25 C27 136.6(5) no
C17 C18 C25 C26 78.9(6) no
C17 C18 C25 C27 -46.0(6) no
Se2 C28 C29 C30 -176.3(3) no
Se2 C28 C33 C32 177.2(3) no
C29 C28 C33 C32 1.0(7) no
C33 C28 C29 C30 0.1(7) no
C28 C29 C30 C31 -1.1(7) no
C29 C30 C31 C32 0.9(8) no
C30 C31 C32 C33 0.2(8) no
C31 C32 C33 C28 -1.2(8) no
